data_7037885
loop_
_publ_author_name
'Qu, Jian'
'Song, Yinglin'
'Ji, Wei'
'Jing, Su'
'Zhu, Dunru'
'Huang, Wei'
'Zheng, Mengxi'
'Li, Yanle'
'Ma, Jing'

_publ_section_title
;
 Macrocyclic Se4N2[7,7]ferrocenophane and Se2N[10]ferrocenophane
 containing benzyl unit: synthesis, complexation, crystal structures,
 electrochemical and optical properties.
;
_journal_issue 8
_journal_name_full 'Dalton transactions (Cambridge, England : 2003)'
_journal_page_first 3417
_journal_page_last 3428
_journal_paper_doi 10.1039/c5dt04763c
_journal_volume 45
_journal_year 2016
_chemical_formula_sum 'C44 H54 Cl2 F12 Fe2 N2 O2 P2 Pd2 Se4'
_chemical_formula_weight 1644.07
_space_group_crystal_system monoclinic
_space_group_IT_number 14
_space_group_name_Hall '-P 2ybc'
_space_group_name_H-M_alt 'P 1 21/c 1'
_symmetry_space_group_name_Hall '-P 2ybc'
_symmetry_space_group_name_H-M 'P 1 21/c 1'
_atom_sites_solution_hydrogens mixed
_audit_creation_method SHELXL-2014/7
_audit_update_record
;
2015-11-30 deposited with the CCDC.
2016-01-04 downloaded from the CCDC.
;
_cell_angle_alpha 90
_cell_angle_beta 108.069(2)
_cell_angle_gamma 90
_cell_formula_units_Z 2
_cell_length_a 13.594(3)
_cell_length_b 15.155(3)
_cell_length_c 13.682(3)
_cell_measurement_reflns_used 4965
_cell_measurement_temperature 293(2)
_cell_measurement_theta_max 24.31
_cell_measurement_theta_min 2.28
_cell_volume 2679.7(10)
_computing_cell_refinement 'SAINT (Bruker, 2005)'
_computing_data_collection 'APEX2 (Bruker, 2005)'
_computing_data_reduction SAINT
_computing_molecular_graphics SHELXTL
_computing_publication_material SHELXTL
_computing_structure_refinement 'SHELXL-2014/7 (Sheldrick, 2014)'
_computing_structure_solution 'SHELXL-2014/7 (Sheldrick, 2014)'
_diffrn_ambient_temperature 293(2)
_diffrn_measured_fraction_theta_full 0.989
_diffrn_measured_fraction_theta_max 0.989
_diffrn_measurement_device_type 'Bruker Apex2 CCD'
_diffrn_measurement_method '\w scans'
_diffrn_radiation_type MoK\a
_diffrn_radiation_wavelength 0.71073
_diffrn_reflns_av_R_equivalents 0.0355
_diffrn_reflns_av_unetI/netI 0.0324
_diffrn_reflns_laue_measured_fraction_full 0.989
_diffrn_reflns_laue_measured_fraction_max 0.989
_diffrn_reflns_limit_h_max 16
_diffrn_reflns_limit_h_min -16
_diffrn_reflns_limit_k_max 17
_diffrn_reflns_limit_k_min -18
_diffrn_reflns_limit_l_max 16
_diffrn_reflns_limit_l_min -16
_diffrn_reflns_number 18346
_diffrn_reflns_point_group_measured_fraction_full 0.989
_diffrn_reflns_point_group_measured_fraction_max 0.989
_diffrn_reflns_theta_full 25.002
_diffrn_reflns_theta_max 25.002
_diffrn_reflns_theta_min 2.063
_diffrn_source 'fine-focus sealed tube'
_exptl_absorpt_coefficient_mu 4.148
_exptl_absorpt_correction_T_max 0.6360
_exptl_absorpt_correction_T_min 0.5752
_exptl_absorpt_correction_type multi-scan
_exptl_absorpt_process_details '(SADABS; Sheldrick, 2003)'
_exptl_crystal_colour orange
_exptl_crystal_density_diffrn 2.038
_exptl_crystal_density_method 'not measured'
_exptl_crystal_description Block
_exptl_crystal_F_000 1600
_exptl_crystal_size_max 0.150
_exptl_crystal_size_mid 0.130
_exptl_crystal_size_min 0.120
_refine_diff_density_max 2.457
_refine_diff_density_min -0.548
_refine_diff_density_rms 0.114
_refine_ls_extinction_method none
_refine_ls_goodness_of_fit_ref 1.078
_refine_ls_hydrogen_treatment constr
_refine_ls_matrix_type full
_refine_ls_number_parameters 326
_refine_ls_number_reflns 4673
_refine_ls_number_restraints 26
_refine_ls_restrained_S_all 1.114
_refine_ls_R_factor_all 0.0658
_refine_ls_R_factor_gt 0.0460
_refine_ls_shift/su_max 0.000
_refine_ls_shift/su_mean 0.000
_refine_ls_structure_factor_coef Fsqd
_refine_ls_weighting_details 'w=1/[\s^2^(Fo^2^)+(0.0826P)^2^+1.1176P] where P=(Fo^2^+2Fc^2^)/3'
_refine_ls_weighting_scheme calc
_refine_ls_wR_factor_gt 0.1286
_refine_ls_wR_factor_ref 0.1369
_reflns_Friedel_coverage 0.000
_reflns_number_gt 3477
_reflns_number_total 4673
_reflns_threshold_expression 'I > 2\s(I)'
_cod_data_source_file c5dt04763c2.cif
_cod_data_source_block qjc10
_cod_depositor_comments
;
The following automatic conversions were performed:

'_exptl_absorpt_correction_type' value 'multi-scan ' changed to
'multi-scan' according to
/usr/data/users/saulius/crontab/automatic-downloads/rss-feeds/RSC/lib/dictionaries/cif_core.dic
dictionary named 'cif_core.dic' version 2.4.2 from 2011-04-26.

Automatic conversion script
Id: cif_fix_values 4268 2015-11-12 08:31:59Z antanas 

 Adding full bibliography for 7037881--7037887.cif.
;
_cod_database_code 7037885
_shelx_shelxl_version_number 2014/7
_shelx_space_group_comment
;
The symmetry employed for this shelxl refinement is uniquely defined
by the following loop, which should always be used as a source of
symmetry information in preference to the above space-group names.
They are only intended as comments.
;
_shelx_estimated_absorpt_t_min 0.575
_shelx_estimated_absorpt_t_max 0.636

loop_
_space_group_symop_operation_xyz
'x, y, z'
'-x, y+1/2, -z+1/2'
'-x, -y, -z'
'x, -y-1/2, z-1/2'

loop_
_atom_site_label
_atom_site_type_symbol
_atom_site_fract_x
_atom_site_fract_y
_atom_site_fract_z
_atom_site_U_iso_or_equiv
_atom_site_adp_type
_atom_site_occupancy
_atom_site_site_symmetry_order
_atom_site_calc_flag
_atom_site_refinement_flags_posn
_atom_site_refinement_flags_adp
C1 C 0.5268(5) 0.2205(4) 0.4199(4) 0.0482(14) Uani 1 1 d . .
C2 C 0.6140(5) 0.2804(5) 0.4366(5) 0.0574(17) Uani 1 1 d . .
H2A H 0.6136 0.3440 0.4494 0.069 Uiso 1 1 d R U
C3 C 0.6969(6) 0.2326(6) 0.4295(5) 0.070(2) Uani 1 1 d . .
H3A H 0.7665 0.2557 0.4382 0.084 Uiso 1 1 d R U
C4 C 0.6666(5) 0.1409(5) 0.4101(4) 0.0601(17) Uani 1 1 d . .
H4A H 0.7109 0.0920 0.4027 0.072 Uiso 1 1 d R U
C5 C 0.5624(5) 0.1345(4) 0.4041(4) 0.0520(15) Uani 1 1 d . .
H5A H 0.5209 0.0804 0.3917 0.062 Uiso 1 1 d R U
C6 C 0.2721(5) -0.1041(4) 0.3401(4) 0.0564(17) Uani 1 1 d . .
C7 C 0.3785(5) -0.1077(5) 0.3432(5) 0.0600(18) Uani 1 1 d . .
H7A H 0.4259 -0.0573 0.3534 0.072 Uiso 1 1 d R U
C8 C 0.4039(6) -0.1972(5) 0.3293(5) 0.069(2) Uani 1 1 d . .
H8A H 0.4721 -0.2189 0.3301 0.082 Uiso 1 1 d R U
C9 C 0.3164(7) -0.2495(5) 0.3186(5) 0.072(2) Uani 1 1 d . .
H9A H 0.3127 -0.3137 0.3097 0.087 Uiso 1 1 d R U
C10 C 0.2335(6) -0.1936(5) 0.3246(5) 0.066(2) Uani 1 1 d . .
H10A H 0.1631 -0.2127 0.3192 0.079 Uiso 1 1 d R U
C11 C 0.1509(6) 0.0161(5) 0.1868(5) 0.068(2) Uani 1 1 d . .
H11A H 0.1544 -0.0385 0.1512 0.081 Uiso 1 1 calc R U
H11B H 0.0806 0.0384 0.1609 0.081 Uiso 1 1 calc R U
C12 C 0.2242(5) 0.0823(4) 0.1657(5) 0.0555(16) Uani 1 1 d . .
H12A H 0.2914 0.0549 0.1779 0.067 Uiso 1 1 calc R U
H12B H 0.1991 0.0993 0.0939 0.067 Uiso 1 1 calc R U
C13 C 0.3136(5) 0.2234(4) 0.2052(4) 0.0495(15) Uani 1 1 d . .
H13A H 0.3748 0.1894 0.2075 0.059 Uiso 1 1 calc R U
H13B H 0.2838 0.2451 0.1356 0.059 Uiso 1 1 calc R U
C14 C 0.3452(5) 0.3003(4) 0.2765(4) 0.0536(16) Uani 1 1 d . .
H14A H 0.2867 0.3397 0.2672 0.064 Uiso 1 1 calc R U
H14B H 0.4000 0.3328 0.2610 0.064 Uiso 1 1 calc R U
C15 C 0.1334(5) 0.2131(5) 0.2150(5) 0.0629(18) Uani 1 1 d . .
H15A H 0.0844 0.1734 0.2307 0.075 Uiso 1 1 calc R U
H15B H 0.1455 0.2617 0.2635 0.075 Uiso 1 1 calc R U
C16 C 0.0854(5) 0.2491(5) 0.1082(5) 0.0580(17) Uani 1 1 d . .
C17 C 0.0285(5) 0.1988(5) 0.0257(6) 0.077(2) Uani 1 1 d . .
H17A H 0.0210 0.1386 0.0345 0.092 Uiso 1 1 calc R U
C18 C -0.0162(6) 0.2354(6) -0.0674(6) 0.087(3) Uani 1 1 d . .
H18A H -0.0526 0.1998 -0.1219 0.104 Uiso 1 1 calc R U
C19 C 0.0939(6) 0.3395(5) 0.0905(6) 0.078(2) Uani 1 1 d . .
H19A H 0.1328 0.3756 0.1434 0.094 Uiso 1 1 calc R U
C20 C 0.0460(7) 0.3740(6) -0.0026(7) 0.095(3) Uani 1 1 d . .
H20A H 0.0505 0.4344 -0.0125 0.113 Uiso 1 1 calc R U
C21 C -0.0091(7) 0.3228(7) -0.0829(7) 0.091(3) Uani 1 1 d . .
H21A H -0.0411 0.3477 -0.1470 0.110 Uiso 1 1 calc R U
C22 C 0.4928(12) 0.0403(11) 0.1387(13) 0.175(6) Uani 1 1 d D U
H22A H 0.4191 0.0388 0.1073 0.263 Uiso 1 1 calc R U
H22B H 0.5184 0.0978 0.1300 0.263 Uiso 1 1 calc R U
H22C H 0.5093 0.0274 0.2107 0.263 Uiso 1 1 calc R U
Se1 Se 0.39426(5) 0.25825(4) 0.42099(5) 0.0527(2) Uani 1 1 d . .
Se2 Se 0.18595(5) -0.00706(5) 0.33641(5) 0.0595(2) Uani 1 1 d . .
Fe1 Fe 0.64614(7) 0.18334(6) 0.54420(6) 0.0475(2) Uani 1 1 d . .
Pd1 Pd 0.29274(3) 0.12417(3) 0.38461(3) 0.04730(18) Uani 1 1 d . .
N1 N 0.2363(3) 0.1634(3) 0.2311(3) 0.0452(11) Uani 1 1 d . .
Cl1 Cl 0.35001(13) 0.08526(12) 0.55339(11) 0.0615(4) Uani 1 1 d . .
P1 P 0.16658(15) 0.50816(14) 0.36927(15) 0.0666(5) Uani 1 1 d . .
F1 F 0.0983(4) 0.5002(3) 0.4443(3) 0.0890(14) Uani 1 1 d . .
F2 F 0.2309(5) 0.5129(5) 0.2922(5) 0.136(2) Uani 1 1 d . .
F3 F 0.2097(6) 0.4131(4) 0.4021(6) 0.140(2) Uani 1 1 d . .
F4 F 0.0730(5) 0.4708(6) 0.2821(5) 0.159(3) Uani 1 1 d . U
F5 F 0.2565(5) 0.5443(5) 0.4579(5) 0.150(3) Uani 1 1 d . .
F6 F 0.1198(6) 0.6010(5) 0.3364(5) 0.146(2) Uani 1 1 d . U
O1 O 0.541(2) -0.0259(16) 0.0900(6) 0.52(2) Uani 1 1 d D U
H1B H 0.5881 -0.0027 0.0730 0.620 Uiso 1 1 calc R U

loop_
_atom_site_aniso_label
_atom_site_aniso_U_11
_atom_site_aniso_U_22
_atom_site_aniso_U_33
_atom_site_aniso_U_23
_atom_site_aniso_U_13
_atom_site_aniso_U_12
C1 0.053(4) 0.045(3) 0.038(3) 0.005(3) 0.001(3) -0.004(3)
C2 0.060(4) 0.057(4) 0.046(4) 0.013(3) 0.003(3) -0.011(3)
C3 0.054(4) 0.099(6) 0.052(4) 0.025(4) 0.011(3) -0.010(4)
C4 0.058(4) 0.082(5) 0.035(3) 0.003(3) 0.007(3) 0.008(4)
C5 0.056(4) 0.059(4) 0.032(3) -0.004(3) 0.000(3) -0.002(3)
C6 0.058(4) 0.065(4) 0.032(3) 0.005(3) -0.007(3) -0.009(3)
C7 0.063(4) 0.073(5) 0.039(3) 0.014(3) 0.008(3) -0.007(4)
C8 0.082(5) 0.082(5) 0.044(4) 0.001(4) 0.023(3) 0.005(4)
C9 0.096(6) 0.071(5) 0.033(3) -0.002(3) -0.004(3) -0.008(5)
C10 0.071(5) 0.067(5) 0.042(3) 0.002(3) -0.010(3) -0.021(4)
C11 0.065(4) 0.073(5) 0.041(3) 0.012(3) -0.017(3) -0.018(4)
C12 0.061(4) 0.059(4) 0.038(3) 0.002(3) 0.002(3) -0.002(3)
C13 0.050(4) 0.056(4) 0.040(3) 0.011(3) 0.011(3) 0.007(3)
C14 0.054(4) 0.050(4) 0.048(3) 0.009(3) 0.003(3) 0.000(3)
C15 0.049(4) 0.082(5) 0.051(4) 0.010(3) 0.006(3) 0.010(3)
C16 0.043(3) 0.073(5) 0.051(4) 0.016(3) 0.004(3) 0.005(3)
C17 0.065(5) 0.070(5) 0.074(5) 0.007(4) -0.009(4) 0.003(4)
C18 0.075(5) 0.109(7) 0.052(4) 0.009(4) -0.017(4) 0.006(5)
C19 0.077(5) 0.067(5) 0.076(5) 0.002(4) 0.002(4) 0.019(4)
C20 0.103(7) 0.076(6) 0.092(7) 0.035(5) 0.011(6) 0.017(5)
C21 0.087(6) 0.106(7) 0.067(5) 0.040(5) 0.004(4) 0.020(5)
C22 0.171(9) 0.201(10) 0.164(9) -0.030(8) 0.068(7) -0.021(8)
Se1 0.0581(4) 0.0514(4) 0.0406(3) -0.0031(3) 0.0036(3) 0.0017(3)
Se2 0.0464(4) 0.0702(5) 0.0511(4) 0.0144(3) -0.0005(3) -0.0075(3)
Fe1 0.0491(5) 0.0538(5) 0.0314(4) 0.0034(4) 0.0005(3) -0.0078(4)
Pd1 0.0443(3) 0.0566(3) 0.0346(3) 0.0040(2) 0.00292(19) 0.0006(2)
N1 0.040(3) 0.053(3) 0.037(2) 0.006(2) 0.004(2) 0.003(2)
Cl1 0.0697(11) 0.0715(11) 0.0382(8) 0.0050(7) 0.0094(7) 0.0034(9)
P1 0.0600(11) 0.0739(13) 0.0626(11) -0.0032(9) 0.0141(9) 0.0035(10)
F1 0.087(3) 0.111(4) 0.072(3) 0.015(2) 0.029(2) 0.022(3)
F2 0.128(5) 0.178(6) 0.128(5) 0.035(4) 0.078(4) 0.030(4)
F3 0.189(7) 0.085(4) 0.185(7) 0.018(4) 0.114(6) 0.041(4)
F4 0.114(4) 0.246(7) 0.106(4) -0.067(4) 0.018(3) -0.024(5)
F5 0.099(4) 0.174(6) 0.148(5) -0.054(5) -0.004(4) -0.045(4)
F6 0.187(6) 0.128(4) 0.147(5) 0.065(4) 0.088(4) 0.069(4)
O1 0.51(2) 0.51(2) 0.52(2) 0.011(10) 0.159(11) -0.013(10)

loop_
_atom_type_symbol
_atom_type_description
_atom_type_scat_dispersion_real
_atom_type_scat_dispersion_imag
_atom_type_scat_source
C C 0.0033 0.0016 'International Tables Vol C Tables 4.2.6.8 and 6.1.1.4'
H H 0.0000 0.0000 'International Tables Vol C Tables 4.2.6.8 and 6.1.1.4'
Cl Cl 0.1484 0.1585 'International Tables Vol C Tables 4.2.6.8 and 6.1.1.4'
F F 0.0171 0.0103 'International Tables Vol C Tables 4.2.6.8 and 6.1.1.4'
Fe Fe 0.3463 0.8444 'International Tables Vol C Tables 4.2.6.8 and 6.1.1.4'
N N 0.0061 0.0033 'International Tables Vol C Tables 4.2.6.8 and 6.1.1.4'
O O 0.0106 0.0060 'International Tables Vol C Tables 4.2.6.8 and 6.1.1.4'
P P 0.1023 0.0942 'International Tables Vol C Tables 4.2.6.8 and 6.1.1.4'
Pd Pd -0.9988 1.0072 'International Tables Vol C Tables 4.2.6.8 and 6.1.1.4'
Se Se -0.0929 2.2259 'International Tables Vol C Tables 4.2.6.8 and 6.1.1.4'

loop_
_geom_angle_atom_site_label_1
_geom_angle_atom_site_label_2
_geom_angle_atom_site_label_3
_geom_angle
_geom_angle_site_symmetry_1
_geom_angle_site_symmetry_3
C5 C1 C2 107.1(6) . .
C5 C1 Se1 130.0(5) . .
C2 C1 Se1 122.8(5) . .
C5 C1 Fe1 69.8(3) . .
C2 C1 Fe1 68.9(3) . .
Se1 C1 Fe1 126.3(3) . .
C3 C2 C1 108.0(6) . .
C3 C2 Fe1 70.9(4) . .
C1 C2 Fe1 69.1(3) . .
C3 C2 H2A 125.7 . .
C1 C2 H2A 126.3 . .
Fe1 C2 H2A 126.5 . .
C2 C3 C4 109.1(6) . .
C2 C3 Fe1 69.9(4) . .
C4 C3 Fe1 69.2(4) . .
C2 C3 H3A 126.0 . .
C4 C3 H3A 125.0 . .
Fe1 C3 H3A 125.5 . .
C5 C4 C3 107.6(6) . .
C5 C4 Fe1 69.9(4) . .
C3 C4 Fe1 69.2(4) . .
C5 C4 H4A 125.9 . .
C3 C4 H4A 126.5 . .
Fe1 C4 H4A 126.2 . .
C4 C5 C1 108.2(6) . .
C4 C5 Fe1 70.1(3) . .
C1 C5 Fe1 69.1(3) . .
C4 C5 H5A 125.9 . .
C1 C5 H5A 125.9 . .
Fe1 C5 H5A 126.1 . .
C7 C6 C10 106.6(6) . .
C7 C6 Se2 130.4(5) . .
C10 C6 Se2 122.5(5) . .
C7 C6 Fe1 69.5(3) . 3_656
C10 C6 Fe1 69.1(3) . 3_656
Se2 C6 Fe1 132.5(4) . 3_656
C8 C7 C6 108.4(6) . .
C8 C7 Fe1 70.6(4) . 3_656
C6 C7 Fe1 69.0(4) . 3_656
C8 C7 H7A 125.8 . .
C6 C7 H7A 125.8 . .
Fe1 C7 H7A 126.0 3_656 .
C9 C8 C7 108.6(7) . .
C9 C8 Fe1 69.7(4) . 3_656
C7 C8 Fe1 68.5(4) . 3_656
C9 C8 H8A 125.6 . .
C7 C8 H8A 125.7 . .
Fe1 C8 H8A 125.7 3_656 .
C8 C9 C10 108.6(7) . .
C8 C9 Fe1 70.4(4) . 3_656
C10 C9 Fe1 68.5(4) . 3_656
C8 C9 H9A 125.9 . .
C10 C9 H9A 125.5 . .
Fe1 C9 H9A 126.0 3_656 .
C9 C10 C6 107.8(7) . .
C9 C10 Fe1 70.3(4) . 3_656
C6 C10 Fe1 69.0(3) . 3_656
C9 C10 H10A 126.1 . .
C6 C10 H10A 126.1 . .
Fe1 C10 H10A 126.2 3_656 .
C12 C11 Se2 110.8(4) . .
C12 C11 H11A 109.5 . .
Se2 C11 H11A 109.5 . .
C12 C11 H11B 109.5 . .
Se2 C11 H11B 109.5 . .
H11A C11 H11B 108.1 . .
N1 C12 C11 112.8(6) . .
N1 C12 H12A 109.0 . .
C11 C12 H12A 109.0 . .
N1 C12 H12B 109.0 . .
C11 C12 H12B 109.0 . .
H12A C12 H12B 107.8 . .
C14 C13 N1 113.3(5) . .
C14 C13 H13A 108.9 . .
N1 C13 H13A 108.9 . .
C14 C13 H13B 108.9 . .
N1 C13 H13B 108.9 . .
H13A C13 H13B 107.7 . .
C13 C14 Se1 109.8(4) . .
C13 C14 H14A 109.7 . .
Se1 C14 H14A 109.7 . .
C13 C14 H14B 109.7 . .
Se1 C14 H14B 109.7 . .
H14A C14 H14B 108.2 . .
C16 C15 N1 114.6(5) . .
C16 C15 H15A 108.6 . .
N1 C15 H15A 108.6 . .
C16 C15 H15B 108.6 . .
N1 C15 H15B 108.6 . .
H15A C15 H15B 107.6 . .
C17 C16 C19 117.0(6) . .
C17 C16 C15 123.8(7) . .
C19 C16 C15 119.2(7) . .
C18 C17 C16 121.2(8) . .
C18 C17 H17A 119.4 . .
C16 C17 H17A 119.4 . .
C17 C18 C21 121.3(8) . .
C17 C18 H18A 119.4 . .
C21 C18 H18A 119.4 . .
C20 C19 C16 120.1(8) . .
C20 C19 H19A 119.9 . .
C16 C19 H19A 119.9 . .
C19 C20 C21 121.7(8) . .
C19 C20 H20A 119.1 . .
C21 C20 H20A 119.1 . .
C18 C21 C20 118.7(7) . .
C18 C21 H21A 120.7 . .
C20 C21 H21A 120.7 . .
O1 C22 H22A 109.5 . .
O1 C22 H22B 109.5 . .
H22A C22 H22B 109.5 . .
O1 C22 H22C 109.5 . .
H22A C22 H22C 109.5 . .
H22B C22 H22C 109.5 . .
C1 Se1 C14 96.7(3) . .
C1 Se1 Pd1 103.18(18) . .
C14 Se1 Pd1 94.06(18) . .
C6 Se2 C11 96.6(3) . .
C6 Se2 Pd1 108.65(19) . .
C11 Se2 Pd1 93.85(19) . .
C6 Fe1 C10 41.9(3) 3_656 3_656
C6 Fe1 C2 160.0(3) 3_656 .
C10 Fe1 C2 121.3(3) 3_656 .
C6 Fe1 C7 41.5(3) 3_656 3_656
C10 Fe1 C7 69.5(3) 3_656 3_656
C2 Fe1 C7 155.6(3) . 3_656
C6 Fe1 C1 157.2(3) 3_656 .
C10 Fe1 C1 159.4(3) 3_656 .
C2 Fe1 C1 41.9(2) . .
C7 Fe1 C1 121.0(3) 3_656 .
C6 Fe1 C5 122.1(3) 3_656 .
C10 Fe1 C5 157.3(3) 3_656 .
C2 Fe1 C5 69.5(3) . .
C7 Fe1 C5 109.4(3) 3_656 .
C1 Fe1 C5 41.1(2) . .
C6 Fe1 C3 125.7(3) 3_656 .
C10 Fe1 C3 106.3(3) 3_656 .
C2 Fe1 C3 39.3(3) . .
C7 Fe1 C3 164.7(3) 3_656 .
C1 Fe1 C3 68.2(3) . .
C5 Fe1 C3 68.5(3) . .
C6 Fe1 C4 108.7(3) 3_656 .
C10 Fe1 C4 121.5(3) 3_656 .
C2 Fe1 C4 68.6(3) . .
C7 Fe1 C4 127.2(3) 3_656 .
C1 Fe1 C4 68.4(3) . .
C5 Fe1 C4 40.0(3) . .
C3 Fe1 C4 41.6(3) . .
C6 Fe1 C9 69.7(3) 3_656 3_656
C10 Fe1 C9 41.2(3) 3_656 3_656
C2 Fe1 C9 104.3(3) . 3_656
C7 Fe1 C9 68.5(3) 3_656 3_656
C1 Fe1 C9 122.6(3) . 3_656
C5 Fe1 C9 161.1(3) . 3_656
C3 Fe1 C9 118.6(3) . 3_656
C4 Fe1 C9 155.9(3) . 3_656
C6 Fe1 C8 69.3(3) 3_656 3_656
C10 Fe1 C8 68.5(3) 3_656 3_656
C2 Fe1 C8 118.9(3) . 3_656
C7 Fe1 C8 40.9(3) 3_656 3_656
C1 Fe1 C8 106.8(3) . 3_656
C5 Fe1 C8 126.4(3) . 3_656
C3 Fe1 C8 152.6(3) . 3_656
C4 Fe1 C8 163.8(3) . 3_656
C9 Fe1 C8 39.8(3) 3_656 3_656
N1 Pd1 Cl1 177.76(14) . .
N1 Pd1 Se1 88.64(13) . .
Cl1 Pd1 Se1 90.86(5) . .
N1 Pd1 Se2 87.57(13) . .
Cl1 Pd1 Se2 92.92(5) . .
Se1 Pd1 Se2 176.20(3) . .
C12 N1 C13 108.0(4) . .
C12 N1 C15 112.9(5) . .
C13 N1 C15 109.8(5) . .
C12 N1 Pd1 107.8(3) . .
C13 N1 Pd1 109.9(3) . .
C15 N1 Pd1 108.5(3) . .
F5 P1 F6 93.4(5) . .
F5 P1 F4 177.9(4) . .
F6 P1 F4 86.7(5) . .
F5 P1 F2 92.4(4) . .
F6 P1 F2 91.5(4) . .
F4 P1 F2 89.7(4) . .
F5 P1 F3 88.1(4) . .
F6 P1 F3 177.9(4) . .
F4 P1 F3 91.7(5) . .
F2 P1 F3 89.9(3) . .
F5 P1 F1 89.9(4) . .
F6 P1 F1 89.3(3) . .
F4 P1 F1 88.0(3) . .
F2 P1 F1 177.5(4) . .
F3 P1 F1 89.2(3) . .
C22 O1 H1B 109.5 . .

loop_
_geom_bond_atom_site_label_1
_geom_bond_atom_site_label_2
_geom_bond_distance
_geom_bond_site_symmetry_2
C1 C5 1.429(9) .
C1 C2 1.453(9) .
C1 Se1 1.895(6) .
C1 Fe1 2.032(6) .
C2 C3 1.368(10) .
C2 Fe1 2.030(6) .
C2 H2A 0.9801 .
C3 C4 1.450(11) .
C3 Fe1 2.042(7) .
C3 H3A 0.9800 .
C4 C5 1.398(9) .
C4 Fe1 2.043(6) .
C4 H4A 0.9799 .
C5 Fe1 2.041(6) .
C5 H5A 0.9800 .
C6 C7 1.435(9) .
C6 C10 1.447(9) .
C6 Se2 1.871(7) .
C6 Fe1 2.023(6) 3_656
C7 C8 1.427(10) .
C7 Fe1 2.030(6) 3_656
C7 H7A 0.9801 .
C8 C9 1.398(10) .
C8 Fe1 2.057(7) 3_656
C8 H8A 0.9801 .
C9 C10 1.433(11) .
C9 Fe1 2.048(7) 3_656
C9 H9A 0.9799 .
C10 Fe1 2.025(6) 3_656
C10 H10A 0.9801 .
C11 C12 1.504(9) .
C11 Se2 1.983(6) .
C11 H11A 0.9700 .
C11 H11B 0.9700 .
C12 N1 1.498(8) .
C12 H12A 0.9700 .
C12 H12B 0.9700 .
C13 C14 1.495(8) .
C13 N1 1.513(7) .
C13 H13A 0.9700 .
C13 H13B 0.9700 .
C14 Se1 1.986(6) .
C14 H14A 0.9700 .
C14 H14B 0.9700 .
C15 C16 1.506(8) .
C15 N1 1.543(8) .
C15 H15A 0.9700 .
C15 H15B 0.9700 .
C16 C17 1.383(10) .
C16 C19 1.401(10) .
C17 C18 1.349(10) .
C17 H17A 0.9300 .
C18 C21 1.350(12) .
C18 H18A 0.9300 .
C19 C20 1.344(11) .
C19 H19A 0.9300 .
C20 C21 1.363(13) .
C20 H20A 0.9300 .
C21 H21A 0.9300 .
C22 O1 1.468(10) .
C22 H22A 0.9600 .
C22 H22B 0.9600 .
C22 H22C 0.9600 .
Se1 Pd1 2.4198(9) .
Se2 Pd1 2.4297(9) .
Fe1 C6 2.023(6) 3_656
Fe1 C10 2.025(6) 3_656
Fe1 C7 2.030(6) 3_656
Fe1 C9 2.048(7) 3_656
Fe1 C8 2.057(7) 3_656
Pd1 N1 2.087(4) .
Pd1 Cl1 2.2741(16) .
P1 F5 1.531(6) .
P1 F6 1.551(6) .
P1 F4 1.555(6) .
P1 F2 1.566(6) .
P1 F3 1.568(6) .
P1 F1 1.588(5) .
O1 H1B 0.8200 .

loop_
_geom_torsion_atom_site_label_1
_geom_torsion_atom_site_label_2
_geom_torsion_atom_site_label_3
_geom_torsion_atom_site_label_4
_geom_torsion
_geom_torsion_site_symmetry_1
_geom_torsion_site_symmetry_4
C5 C1 C2 C3 0.9(7) . .
Se1 C1 C2 C3 -179.1(4) . .
Fe1 C1 C2 C3 60.5(4) . .
C5 C1 C2 Fe1 -59.6(4) . .
Se1 C1 C2 Fe1 120.4(4) . .
C1 C2 C3 C4 -1.1(7) . .
Fe1 C2 C3 C4 58.3(4) . .
C1 C2 C3 Fe1 -59.4(4) . .
C2 C3 C4 C5 0.9(7) . .
Fe1 C3 C4 C5 59.6(4) . .
C2 C3 C4 Fe1 -58.6(5) . .
C3 C4 C5 C1 -0.3(7) . .
Fe1 C4 C5 C1 58.8(4) . .
C3 C4 C5 Fe1 -59.1(4) . .
C2 C1 C5 C4 -0.3(6) . .
Se1 C1 C5 C4 179.7(4) . .
Fe1 C1 C5 C4 -59.4(4) . .
C2 C1 C5 Fe1 59.0(4) . .
Se1 C1 C5 Fe1 -120.9(5) . .
C10 C6 C7 C8 0.4(7) . .
Se2 C6 C7 C8 -171.2(5) . .
Fe1 C6 C7 C8 59.8(4) 3_656 .
C10 C6 C7 Fe1 -59.5(4) . 3_656
Se2 C6 C7 Fe1 128.9(5) . 3_656
C6 C7 C8 C9 -0.5(7) . .
Fe1 C7 C8 C9 58.3(4) 3_656 .
C6 C7 C8 Fe1 -58.8(4) . 3_656
C7 C8 C9 C10 0.5(7) . .
Fe1 C8 C9 C10 58.1(4) 3_656 .
C7 C8 C9 Fe1 -57.6(4) . 3_656
C8 C9 C10 C6 -0.2(7) . .
Fe1 C9 C10 C6 59.0(4) 3_656 .
C8 C9 C10 Fe1 -59.2(5) . 3_656
C7 C6 C10 C9 -0.1(7) . .
Se2 C6 C10 C9 172.4(4) . .
Fe1 C6 C10 C9 -59.8(4) 3_656 .
C7 C6 C10 Fe1 59.7(4) . 3_656
Se2 C6 C10 Fe1 -127.9(5) . 3_656
Se2 C11 C12 N1 -49.9(7) . .
N1 C13 C14 Se1 53.3(6) . .
N1 C15 C16 C17 79.9(9) . .
N1 C15 C16 C19 -103.0(8) . .
C19 C16 C17 C18 0.2(12) . .
C15 C16 C17 C18 177.3(7) . .
C16 C17 C18 C21 -1.5(14) . .
C17 C16 C19 C20 1.6(12) . .
C15 C16 C19 C20 -175.7(8) . .
C16 C19 C20 C21 -2.1(14) . .
C17 C18 C21 C20 1.0(14) . .
C19 C20 C21 C18 0.7(15) . .
C5 C1 Se1 C14 -97.0(6) . .
C2 C1 Se1 C14 83.1(5) . .
Fe1 C1 Se1 C14 169.8(4) . .
C5 C1 Se1 Pd1 -1.2(6) . .
C2 C1 Se1 Pd1 178.8(4) . .
Fe1 C1 Se1 Pd1 -94.4(3) . .
C7 C6 Se2 C11 80.9(6) . .
C10 C6 Se2 C11 -89.5(5) . .
Fe1 C6 Se2 C11 179.8(4) 3_656 .
C7 C6 Se2 Pd1 -15.4(6) . .
C10 C6 Se2 Pd1 174.1(4) . .
Fe1 C6 Se2 Pd1 83.5(4) 3_656 .
C11 C12 N1 C13 178.4(5) . .
C11 C12 N1 C15 -60.1(6) . .
C11 C12 N1 Pd1 59.7(5) . .
C14 C13 N1 C12 -171.1(5) . .
C14 C13 N1 C15 65.5(6) . .
C14 C13 N1 Pd1 -53.7(5) . .
C16 C15 N1 C12 -63.2(7) . .
C16 C15 N1 C13 57.3(7) . .
C16 C15 N1 Pd1 177.5(5) . .
